data_7212220
loop_
_publ_author_name
'Jin, Juan'
'Jia, Ming-Jun'
'Peng, Yu'
'Hou, Qin'
'Yu, Jie-Hui'
'Xu, Ji-Qing'

_publ_section_title
;
 4-Carboxylphthalhydrazidate-bridged layered Pb(ii) coordination polymers
;
_journal_issue 6
_journal_name_full CrystEngComm
_journal_page_first 1850
_journal_paper_doi 10.1039/b922767a
_journal_volume 12
_journal_year 2010
_chemical_formula_sum 'C21 H12 N4 O4 Pb'
_chemical_formula_weight 591.54
_chemical_name_systematic
;
?
;
_space_group_IT_number 15
_symmetry_cell_setting monoclinic
_symmetry_space_group_name_Hall '-C 2yc'
_symmetry_space_group_name_H-M 'C 1 2/c 1'
_atom_sites_solution_hydrogens geom
_atom_sites_solution_primary direct
_atom_sites_solution_secondary difmap
_audit_creation_method SHELXL-97
_cell_angle_alpha 90.00
_cell_angle_beta 94.849(3)
_cell_angle_gamma 90.00
_cell_formula_units_Z 8
_cell_length_a 21.5673(11)
_cell_length_b 10.1496(5)
_cell_length_c 16.1354(5)
_cell_measurement_temperature 293(2)
_cell_volume 3519.4(3)
_computing_cell_refinement 'Bruker SMART'
_computing_data_collection 'Bruker SMART'
_computing_data_reduction 'Bruker SMART'
_computing_structure_refinement 'SHELXL-97 (Sheldrick, 1997)'
_computing_structure_solution 'SHELXS-97 (Sheldrick, 1990)'
_diffrn_ambient_temperature 293(2)
_diffrn_measured_fraction_theta_full 0.997
_diffrn_measured_fraction_theta_max 0.997
_diffrn_measurement_device_type 'Siements SMART CCD'
_diffrn_measurement_method 'Omega scan'
_diffrn_radiation_monochromator graphite
_diffrn_radiation_source 'fine-focus sealed tube'
_diffrn_radiation_type MoK\a
_diffrn_radiation_wavelength 0.71073
_diffrn_reflns_av_R_equivalents 0.0933
_diffrn_reflns_av_sigmaI/netI 0.0694
_diffrn_reflns_limit_h_max 28
_diffrn_reflns_limit_h_min -26
_diffrn_reflns_limit_k_max 11
_diffrn_reflns_limit_k_min -13
_diffrn_reflns_limit_l_max 21
_diffrn_reflns_limit_l_min -21
_diffrn_reflns_number 12459
_diffrn_reflns_theta_full 28.25
_diffrn_reflns_theta_max 28.25
_diffrn_reflns_theta_min 1.90
_diffrn_standards_decay_% none
_diffrn_standards_interval_time none
_diffrn_standards_number none
_exptl_absorpt_coefficient_mu 9.628
_exptl_absorpt_correction_type none
_exptl_crystal_colour yellow
_exptl_crystal_density_diffrn 2.233
_exptl_crystal_density_method 'not measured'
_exptl_crystal_description block
_exptl_crystal_F_000 2240
_exptl_crystal_size_max 0.1
_exptl_crystal_size_mid 0.08
_exptl_crystal_size_min 0.06
_refine_diff_density_max 2.599
_refine_diff_density_min -2.279
_refine_diff_density_rms 0.202
_refine_ls_extinction_method none
_refine_ls_goodness_of_fit_ref 1.007
_refine_ls_hydrogen_treatment constr
_refine_ls_matrix_type full
_refine_ls_number_parameters 271
_refine_ls_number_reflns 4348
_refine_ls_number_restraints 0
_refine_ls_restrained_S_all 1.007
_refine_ls_R_factor_all 0.0559
_refine_ls_R_factor_gt 0.0404
_refine_ls_shift/su_max 0.001
_refine_ls_shift/su_mean 0.000
_refine_ls_structure_factor_coef Fsqd
_refine_ls_weighting_details 'calc w=1/[\s^2^(Fo^2^)+(0.0527P)^2^+0.0000P] where P=(Fo^2^+2Fc^2^)/3'
_refine_ls_weighting_scheme calc
_refine_ls_wR_factor_gt 0.0972
_refine_ls_wR_factor_ref 0.1031
_reflns_number_gt 3340
_reflns_number_total 4348
_reflns_threshold_expression >2sigma(I)
_cod_data_source_file b922767a.txt
_cod_data_source_block 1
_cod_depositor_comments
;
The following automatic conversions were performed:

'_symmetry_cell_setting' value 'Monoclinic' changed to 'monoclinic'
according to /home/saulius/struct/CIF-dictionaries/cif_core.dic
dictionary named 'cif_core.dic' version 2.4.2 from 2011-04-26.

Automatic conversion script
Id: cif_fix_values 1891 2012-01-12 08:04:46Z andrius 
;
_cod_original_sg_symbol_H-M C2/c
_cod_database_code 7212220

loop_
_symmetry_equiv_pos_as_xyz
'x, y, z'
'-x, y, -z+1/2'
'x+1/2, y+1/2, z'
'-x+1/2, y+1/2, -z+1/2'
'-x, -y, -z'
'x, -y, z-1/2'
'-x+1/2, -y+1/2, -z'
'x+1/2, -y+1/2, z-1/2'

loop_
_atom_site_label
_atom_site_type_symbol
_atom_site_fract_x
_atom_site_fract_y
_atom_site_fract_z
_atom_site_U_iso_or_equiv
_atom_site_adp_type
_atom_site_occupancy
_atom_site_symmetry_multiplicity
_atom_site_calc_flag
_atom_site_refinement_flags
Pb1 Pb 0.451360(11) 0.15757(2) 0.081676(14) 0.02997(10) Uani 1 1 d .
N1 N 0.5374(2) -0.0187(5) 0.1371(3) 0.0323(12) Uani 1 1 d .
N2 N 0.5705(3) 0.0053(5) 0.2131(3) 0.0310(12) Uani 1 1 d .
H2A H 0.5747 0.0865 0.2276 0.037 Uiso 1 1 calc R
N3 N 0.3725(2) 0.3311(5) 0.0057(3) 0.0300(12) Uani 1 1 d .
N4 N 0.3575(2) 0.0665(5) -0.0234(3) 0.0313(12) Uani 1 1 d .
O1 O 0.4987(2) -0.1626(4) 0.0394(3) 0.0366(11) Uani 1 1 d .
O2 O 0.6259(2) -0.0502(4) 0.3329(3) 0.0414(11) Uani 1 1 d .
O3 O 0.5143(3) -0.6462(4) 0.1058(4) 0.0517(14) Uani 1 1 d .
O4 O 0.5754(3) -0.7151(5) 0.2174(4) 0.0553(14) Uani 1 1 d .
C1 C 0.5408(3) -0.3833(6) 0.1419(4) 0.0266(12) Uani 1 1 d .
H1A H 0.5172 -0.4028 0.0925 0.032 Uiso 1 1 calc R
C2 C 0.5648(3) -0.4834(6) 0.1931(4) 0.0259(12) Uani 1 1 d .
C3 C 0.6003(3) -0.4540(6) 0.2670(4) 0.0306(13) Uani 1 1 d .
H3A H 0.6168 -0.5220 0.3005 0.037 Uiso 1 1 calc R
C4 C 0.6112(3) -0.3243(5) 0.2910(4) 0.0299(13) Uani 1 1 d .
H4A H 0.6346 -0.3055 0.3406 0.036 Uiso 1 1 calc R
C5 C 0.5870(2) -0.2226(5) 0.2406(3) 0.0218(11) Uani 1 1 d .
C6 C 0.5525(2) -0.2507(6) 0.1656(4) 0.0232(12) Uani 1 1 d .
C7 C 0.5285(3) -0.1403(5) 0.1123(4) 0.0249(12) Uani 1 1 d .
C8 C 0.5966(3) -0.0844(6) 0.2669(4) 0.0267(12) Uani 1 1 d .
C9 C 0.5512(3) -0.6277(6) 0.1703(5) 0.0365(16) Uani 1 1 d .
C10 C 0.3793(3) 0.4606(6) 0.0193(4) 0.0363(15) Uani 1 1 d .
H10A H 0.4128 0.4893 0.0548 0.044 Uiso 1 1 calc R
C11 C 0.3384(4) 0.5546(7) -0.0175(5) 0.0481(19) Uani 1 1 d .
H11A H 0.3447 0.6436 -0.0060 0.058 Uiso 1 1 calc R
C12 C 0.2890(4) 0.5151(7) -0.0707(5) 0.0474(18) Uani 1 1 d .
H12A H 0.2606 0.5765 -0.0940 0.057 Uiso 1 1 calc R
C13 C 0.2818(3) 0.3798(7) -0.0897(4) 0.0339(14) Uani 1 1 d .
C14 C 0.2331(3) 0.3309(7) -0.1493(5) 0.0414(17) Uani 1 1 d .
H14A H 0.2041 0.3889 -0.1748 0.050 Uiso 1 1 calc R
C15 C 0.2300(3) 0.2030(8) -0.1674(4) 0.0413(16) Uani 1 1 d .
H15A H 0.1995 0.1741 -0.2076 0.050 Uiso 1 1 calc R
C16 C 0.2712(3) 0.1091(7) -0.1281(4) 0.0345(14) Uani 1 1 d .
C17 C 0.2692(3) -0.0278(7) -0.1451(5) 0.0412(16) Uani 1 1 d .
H17A H 0.2393 -0.0608 -0.1846 0.049 Uiso 1 1 calc R
C18 C 0.3102(4) -0.1110(8) -0.1045(5) 0.0473(18) Uani 1 1 d .
H18A H 0.3101 -0.2001 -0.1181 0.057 Uiso 1 1 calc R
C19 C 0.3531(3) -0.0616(6) -0.0417(5) 0.0393(16) Uani 1 1 d .
H19A H 0.3794 -0.1204 -0.0118 0.047 Uiso 1 1 calc R
C20 C 0.3245(3) 0.2903(6) -0.0481(4) 0.0279(13) Uani 1 1 d .
C21 C 0.3174(3) 0.1505(6) -0.0663(4) 0.0285(13) Uani 1 1 d .

loop_
_atom_site_aniso_label
_atom_site_aniso_U_11
_atom_site_aniso_U_22
_atom_site_aniso_U_33
_atom_site_aniso_U_23
_atom_site_aniso_U_13
_atom_site_aniso_U_12
Pb1 0.03390(14) 0.02577(14) 0.02824(14) 0.00419(9) -0.00907(9) -0.00213(10)
N1 0.041(3) 0.028(3) 0.027(3) 0.002(2) -0.005(2) 0.013(2)
N2 0.042(3) 0.018(2) 0.031(3) -0.002(2) -0.003(2) 0.002(2)
N3 0.032(3) 0.028(3) 0.029(3) 0.000(2) -0.001(2) 0.001(2)
N4 0.027(3) 0.026(3) 0.039(3) 0.003(2) -0.003(2) 0.001(2)
O1 0.040(3) 0.044(3) 0.024(2) 0.0027(19) -0.0095(19) 0.007(2)
O2 0.052(3) 0.033(2) 0.036(3) -0.006(2) -0.014(2) -0.006(2)
O3 0.070(4) 0.033(3) 0.050(4) -0.007(2) -0.008(3) -0.021(2)
O4 0.072(4) 0.020(2) 0.071(4) 0.001(3) -0.011(3) 0.001(2)
C1 0.022(3) 0.025(3) 0.032(3) -0.004(3) -0.001(2) -0.004(2)
C2 0.024(3) 0.023(3) 0.031(3) -0.006(2) 0.001(2) -0.003(2)
C3 0.028(3) 0.026(3) 0.036(3) 0.002(3) -0.006(3) 0.004(2)
C4 0.029(3) 0.030(3) 0.029(3) -0.002(2) -0.007(2) 0.000(2)
C5 0.022(3) 0.020(3) 0.024(3) -0.001(2) 0.000(2) -0.002(2)
C6 0.021(3) 0.022(3) 0.026(3) 0.000(2) -0.004(2) -0.002(2)
C7 0.025(3) 0.026(3) 0.022(3) 0.001(2) -0.006(2) 0.003(2)
C8 0.028(3) 0.026(3) 0.026(3) -0.001(2) -0.001(2) -0.004(2)
C9 0.035(4) 0.026(3) 0.050(5) -0.011(3) 0.007(3) -0.008(3)
C10 0.045(4) 0.029(3) 0.035(4) 0.002(3) 0.002(3) -0.004(3)
C11 0.070(5) 0.025(4) 0.048(5) -0.003(3) 0.001(4) 0.004(3)
C12 0.056(5) 0.032(4) 0.055(5) 0.006(3) 0.007(4) 0.011(3)
C13 0.032(3) 0.033(3) 0.037(4) 0.008(3) 0.007(3) 0.007(3)
C14 0.029(3) 0.047(4) 0.046(4) 0.013(3) -0.007(3) 0.006(3)
C15 0.030(4) 0.053(4) 0.040(4) 0.008(3) -0.009(3) -0.006(3)
C16 0.027(3) 0.040(4) 0.036(4) 0.005(3) 0.001(3) -0.007(3)
C17 0.033(4) 0.046(4) 0.044(4) -0.003(3) -0.003(3) -0.010(3)
C18 0.043(4) 0.033(4) 0.064(5) -0.003(4) -0.001(4) -0.011(3)
C19 0.038(4) 0.029(3) 0.050(4) 0.005(3) -0.007(3) 0.001(3)
C20 0.027(3) 0.028(3) 0.030(3) 0.007(3) 0.007(2) -0.001(2)
C21 0.023(3) 0.030(3) 0.032(3) 0.006(3) 0.002(2) 0.000(2)

loop_
_atom_type_symbol
_atom_type_description
_atom_type_scat_dispersion_real
_atom_type_scat_dispersion_imag
_atom_type_scat_source
C C 0.0033 0.0016 'International Tables Vol C Tables 4.2.6.8 and 6.1.1.4'
H H 0.0000 0.0000 'International Tables Vol C Tables 4.2.6.8 and 6.1.1.4'
N N 0.0061 0.0033 'International Tables Vol C Tables 4.2.6.8 and 6.1.1.4'
O O 0.0106 0.0060 'International Tables Vol C Tables 4.2.6.8 and 6.1.1.4'
Pb Pb -3.3944 10.1111 'International Tables Vol C Tables 4.2.6.8 and 6.1.1.4'

loop_
_geom_angle_atom_site_label_1
_geom_angle_atom_site_label_2
_geom_angle_atom_site_label_3
_geom_angle
_geom_angle_site_symmetry_1
_geom_angle_site_symmetry_3
O1 Pb1 O3 79.78(18) 5_655 1_565
O1 Pb1 N3 85.50(16) 5_655 .
O3 Pb1 N3 81.83(18) 1_565 .
O1 Pb1 N1 86.43(15) 5_655 .
O3 Pb1 N1 97.62(19) 1_565 .
N3 Pb1 N1 171.89(16) . .
O1 Pb1 N4 81.63(16) 5_655 .
O3 Pb1 N4 139.87(18) 1_565 .
N3 Pb1 N4 61.46(15) . .
N1 Pb1 N4 116.37(16) . .
C7 N1 N2 119.2(5) . .
C7 N1 Pb1 116.7(4) . .
N2 N1 Pb1 117.9(4) . .
C8 N2 N1 127.3(5) . .
C10 N3 C20 118.1(6) . .
C10 N3 Pb1 121.1(4) . .
C20 N3 Pb1 120.9(4) . .
C19 N4 C21 117.8(6) . .
C19 N4 Pb1 120.7(4) . .
C21 N4 Pb1 121.1(4) . .
C7 O1 Pb1 121.8(4) . 5_655
C9 O3 Pb1 123.9(4) . 1_545
C2 C1 C6 119.1(6) . .
C1 C2 C3 120.3(5) . .
C1 C2 C9 120.3(6) . .
C3 C2 C9 119.3(6) . .
C4 C3 C2 120.7(6) . .
C3 C4 C5 119.7(6) . .
C4 C5 C6 120.1(5) . .
C4 C5 C8 120.1(5) . .
C6 C5 C8 119.7(5) . .
C5 C6 C1 120.0(5) . .
C5 C6 C7 118.9(5) . .
C1 C6 C7 121.1(5) . .
N1 C7 O1 119.1(5) . .
N1 C7 C6 120.2(5) . .
O1 C7 C6 120.7(5) . .
O2 C8 N2 121.2(6) . .
O2 C8 C5 124.2(5) . .
N2 C8 C5 114.6(5) . .
O4 C9 O3 126.3(6) . .
O4 C9 C2 118.1(7) . .
O3 C9 C2 115.6(6) . .
N3 C10 C11 123.0(7) . .
C12 C11 C10 119.7(7) . .
C11 C12 C13 119.0(7) . .
C12 C13 C20 117.6(7) . .
C12 C13 C14 122.5(6) . .
C20 C13 C14 119.9(6) . .
C15 C14 C13 120.0(6) . .
C14 C15 C16 122.6(7) . .
C21 C16 C17 115.9(6) . .
C21 C16 C15 119.6(6) . .
C17 C16 C15 124.4(7) . .
C18 C17 C16 120.8(7) . .
C17 C18 C19 119.3(7) . .
N4 C19 C18 122.6(7) . .
N3 C20 C13 122.4(6) . .
N3 C20 C21 119.2(6) . .
C13 C20 C21 118.4(6) . .
N4 C21 C16 123.5(6) . .
N4 C21 C20 117.2(6) . .
C16 C21 C20 119.2(6) . .

loop_
_geom_bond_atom_site_label_1
_geom_bond_atom_site_label_2
_geom_bond_distance
_geom_bond_site_symmetry_2
Pb1 O1 2.310(5) 5_655
Pb1 O3 2.423(4) 1_565
Pb1 N3 2.673(5) .
Pb1 N1 2.677(5) .
Pb1 N4 2.691(5) .
N1 C7 1.306(7) .
N1 N2 1.387(8) .
N2 C8 1.348(8) .
N3 C10 1.338(7) .
N3 C20 1.360(8) .
N4 C19 1.336(8) .
N4 C21 1.362(8) .
O1 C7 1.312(7) .
O1 Pb1 2.310(5) 5_655
O2 C8 1.242(7) .
O3 C9 1.271(9) .
O3 Pb1 2.423(4) 1_545
O4 C9 1.252(9) .
C1 C2 1.382(9) .
C1 C6 1.417(8) .
C2 C3 1.393(9) .
C2 C9 1.532(8) .
C3 C4 1.386(8) .
C4 C5 1.388(8) .
C5 C6 1.394(8) .
C5 C8 1.475(8) .
C6 C7 1.480(8) .
C10 C11 1.397(10) .
C11 C12 1.372(11) .
C12 C13 1.413(10) .
C13 C20 1.421(9) .
C13 C14 1.449(10) .
C14 C15 1.332(10) .
C15 C16 1.417(10) .
C16 C21 1.413(9) .
C16 C17 1.416(10) .
C17 C18 1.351(11) .
C18 C19 1.405(10) .
C20 C21 1.454(8) .
